data_2312487
loop_
_publ_author_name
'Pavlovi&#x107;, Gordana'
'Lek&#x161;i&#x107;, Edislav'
'Me&#x161;trovi&#x107;, Ernest'

_publ_section_title
;
 Supramolecular synthons in hydrates and solvates of lamotrigine: a tool
 for cocrystal design.
;
_journal_coeditor_code AW5084
_journal_issue 3
_journal_name_full 'Acta crystallographica Section B, Structural science, crystal engineering and materials'
_journal_paper_doi 10.1107/S2052520624002567
_journal_volume 80
_journal_year 2024
_chemical_formula_moiety 'C9 H7 Cl2 N5, C2 H6 O'
_chemical_formula_sum 'C11 H13 Cl2 N5 O'
_chemical_formula_weight 302.16
_space_group_crystal_system monoclinic
_space_group_IT_number 14
_space_group_name_Hall '-P 2yn'
_space_group_name_H-M_alt 'P 1 21/n 1'
_atom_sites_solution_hydrogens mixed
_audit_creation_method SHELXL-2014/7
_cell_angle_alpha 90
_cell_angle_beta 92.710(3)
_cell_angle_gamma 90
_cell_formula_units_Z 4
_cell_length_a 7.6894(3)
_cell_length_b 11.3816(4)
_cell_length_c 15.9147(5)
_cell_measurement_reflns_used 4792
_cell_measurement_temperature 296(2)
_cell_measurement_theta_max 72.5901
_cell_measurement_theta_min 3.8806
_cell_volume 1391.26(9)
_computing_cell_refinement 'CrysAlis RED, Oxford Diffraction Ltd.Version 1.171.33.66'
_computing_data_collection 'CrysAlis CCD, Oxford Diffraction Ltd.Version 1.171.33.66'
_computing_data_reduction 'CrysAlis RED, Oxford Diffraction Ltd.Version 1.171.33.66'
_computing_molecular_graphics 'MERCURY 3.7. (CCDC, 2008)'
_computing_publication_material 'SHELXL-2014/7 (Sheldrick, 2014)'
_computing_structure_refinement 'SHELXL-2014/7 (Sheldrick, 2014)'
_computing_structure_solution 'SHELXS-97 (Sheldrick, 1997)'
_diffrn_ambient_temperature 296(2)
_diffrn_measured_fraction_theta_full 1.000
_diffrn_measured_fraction_theta_max 1.000
_diffrn_measurement_device_type 'Xcalibur, Sapphire3, Gemini'
_diffrn_measurement_method '\w scans'
_diffrn_radiation_type CuK\a
_diffrn_radiation_wavelength 1.54184
_diffrn_reflns_av_R_equivalents 0.0294
_diffrn_reflns_av_unetI/netI 0.0221
_diffrn_reflns_Laue_measured_fraction_full 1.000
_diffrn_reflns_Laue_measured_fraction_max 1.000
_diffrn_reflns_limit_h_max 9
_diffrn_reflns_limit_h_min -9
_diffrn_reflns_limit_k_max 9
_diffrn_reflns_limit_k_min -13
_diffrn_reflns_limit_l_max 19
_diffrn_reflns_limit_l_min -19
_diffrn_reflns_number 12626
_diffrn_reflns_point_group_measured_fraction_full 1.000
_diffrn_reflns_point_group_measured_fraction_max 1.000
_diffrn_reflns_theta_full 67.684
_diffrn_reflns_theta_max 69.994
_diffrn_reflns_theta_min 4.779
_diffrn_source 'Enhance (Cu) X-ray Source'
_exptl_absorpt_coefficient_mu 4.211
_exptl_absorpt_correction_T_max 1.00000
_exptl_absorpt_correction_T_min 0.54950
_exptl_absorpt_correction_type multi-scan
_exptl_absorpt_process_details
;
CrysAlisPro, Agilent Technologies,
Version 1.171.36.21.
Empirical absorption correction using 
spherical harmonics,
implemented in SCALE3 ABSPACK scaling algorithm.
;
_exptl_crystal_colour colourless
_exptl_crystal_density_diffrn 1.443
_exptl_crystal_description prism
_exptl_crystal_F_000 624
_exptl_crystal_size_max 0.50
_exptl_crystal_size_mid 0.50
_exptl_crystal_size_min 0.30
_refine_diff_density_max 0.266
_refine_diff_density_min -0.452
_refine_diff_density_rms 0.060
_refine_ls_extinction_method none
_refine_ls_goodness_of_fit_ref 1.064
_refine_ls_hydrogen_treatment mixed
_refine_ls_matrix_type full
_refine_ls_number_parameters 187
_refine_ls_number_reflns 2638
_refine_ls_number_restraints 5
_refine_ls_restrained_S_all 1.063
_refine_ls_R_factor_all 0.0413
_refine_ls_R_factor_gt 0.0387
_refine_ls_shift/su_max 0.001
_refine_ls_shift/su_mean 0.000
_refine_ls_structure_factor_coef Fsqd
_refine_ls_weighting_details 'w=1/[\s^2^(Fo^2^)+(0.0601P)^2^+0.4355P] where P=(Fo^2^+2Fc^2^)/3'
_refine_ls_weighting_scheme calc
_refine_ls_wR_factor_gt 0.1077
_refine_ls_wR_factor_ref 0.1102
_reflns_Friedel_coverage 0.000
_reflns_number_gt 2412
_reflns_number_total 2638
_reflns_threshold_expression 'I > 2\s(I)'
_cod_data_source_file aw5084.cif
_cod_data_source_block LAM_ethanol_form_I
_cod_original_sg_symbol_H-M 'P 21/n'
_cod_database_code 2312487
_shelx_shelxl_version_number 2014/7
_shelx_space_group_comment
;
The symmetry employed for this shelxl refinement is uniquely defined
by the following loop, which should always be used as a source of
symmetry information in preference to the above space-group names.
They are only intended as comments.
;

loop_
_space_group_symop_operation_xyz
'x, y, z'
'-x+1/2, y+1/2, -z+1/2'
'-x, -y, -z'
'x-1/2, -y-1/2, z-1/2'

loop_
_atom_site_label
_atom_site_type_symbol
_atom_site_fract_x
_atom_site_fract_y
_atom_site_fract_z
_atom_site_U_iso_or_equiv
_atom_site_adp_type
_atom_site_occupancy
_atom_site_site_symmetry_order
_atom_site_calc_flag
_atom_site_refinement_flags_posn
_atom_site_refinement_flags_adp
_atom_site_refinement_flags_occupancy
_atom_site_disorder_assembly
_atom_site_disorder_group
Cl1 Cl -0.03838(6) 0.50665(5) 0.17951(3) 0.05642(17) Uani 1 1 d . . . . .
Cl2 Cl 0.25084(8) 0.57327(5) 0.05412(3) 0.0689(2) Uani 1 1 d . . . . .
O1 O 0.4277(2) 0.61783(16) 0.35409(11) 0.0723(5) Uani 1 1 d D . . . .
H1O1 H 0.445(5) 0.655(3) 0.3112(14) 0.109 Uiso 1 1 d D U . . .
N1 N -0.0212(2) 0.23614(14) 0.29808(10) 0.0471(4) Uani 1 1 d . . . . .
N2 N -0.1458(2) 0.20046(14) 0.34940(11) 0.0511(4) Uani 1 1 d . . . . .
N3 N -0.2958(3) 0.23307(17) 0.46746(12) 0.0606(5) Uani 1 1 d D . . . .
H1N3 H -0.313(3) 0.265(2) 0.5152(10) 0.073 Uiso 1 1 d D U . . .
H2N3 H -0.345(3) 0.1683(14) 0.4540(16) 0.073 Uiso 1 1 d D U . . .
N4 N -0.0815(2) 0.36565(13) 0.43869(9) 0.0437(3) Uani 1 1 d . . . . .
N5 N 0.1310(3) 0.49581(15) 0.40440(12) 0.0587(5) Uani 1 1 d D . . . .
H1N5 H 0.212(3) 0.516(2) 0.3722(14) 0.070 Uiso 1 1 d D U . . .
H2N5 H 0.111(3) 0.532(2) 0.4502(10) 0.070 Uiso 1 1 d D U . . .
C1 C 0.2039(2) 0.36481(15) 0.25463(10) 0.0399(4) Uani 1 1 d . . . . .
C2 C 0.1673(2) 0.44488(15) 0.18999(10) 0.0404(4) Uani 1 1 d . . . . .
C3 C 0.2957(3) 0.47549(17) 0.13589(11) 0.0474(4) Uani 1 1 d . . . . .
C4 C 0.4606(3) 0.4290(2) 0.14575(14) 0.0614(6) Uani 1 1 d . . . . .
H4 H 0.5461 0.4503 0.1092 0.074 Uiso 1 1 calc R U . . .
C5 C 0.4981(3) 0.3507(2) 0.21018(15) 0.0660(6) Uani 1 1 d . . . . .
H5 H 0.6096 0.3195 0.2174 0.079 Uiso 1 1 calc R U . . .
C6 C 0.3709(3) 0.31832(19) 0.26401(13) 0.0547(5) Uani 1 1 d . . . . .
H6 H 0.3972 0.2649 0.3070 0.066 Uiso 1 1 calc R U . . .
C7 C 0.0689(2) 0.33129(14) 0.31362(10) 0.0383(4) Uani 1 1 d . . . . .
C8 C -0.1694(2) 0.26724(15) 0.41658(11) 0.0426(4) Uani 1 1 d . . . . .
C9 C 0.0391(2) 0.39963(15) 0.38721(10) 0.0410(4) Uani 1 1 d . . . . .
C10 C 0.5951(4) 0.5790(3) 0.3828(2) 0.0820(8) Uani 1 1 d . . . . .
H10A H 0.6548 0.5460 0.3359 0.098 Uiso 1 1 calc R U . . .
H10B H 0.5828 0.5174 0.4242 0.098 Uiso 1 1 calc R U . . .
C11 C 0.6990(4) 0.6728(4) 0.4198(3) 0.1063(11) Uani 1 1 d . . . . .
H11A H 0.8110 0.6428 0.4384 0.159 Uiso 1 1 calc R U . . .
H11B H 0.7135 0.7334 0.3787 0.159 Uiso 1 1 calc R U . . .
H11C H 0.6416 0.7048 0.4670 0.159 Uiso 1 1 calc R U . . .

loop_
_atom_site_aniso_label
_atom_site_aniso_U_11
_atom_site_aniso_U_22
_atom_site_aniso_U_33
_atom_site_aniso_U_23
_atom_site_aniso_U_13
_atom_site_aniso_U_12
Cl1 0.0477(3) 0.0644(3) 0.0573(3) 0.0135(2) 0.0038(2) 0.0077(2)
Cl2 0.0865(4) 0.0744(4) 0.0471(3) 0.0179(2) 0.0155(3) -0.0008(3)
O1 0.0537(8) 0.0858(11) 0.0775(11) 0.0391(9) 0.0029(8) -0.0127(8)
N1 0.0526(9) 0.0448(8) 0.0441(8) -0.0096(6) 0.0067(7) -0.0047(7)
N2 0.0549(9) 0.0462(8) 0.0530(9) -0.0088(7) 0.0088(7) -0.0129(7)
N3 0.0665(11) 0.0592(10) 0.0578(10) -0.0073(8) 0.0213(9) -0.0248(9)
N4 0.0510(8) 0.0446(8) 0.0362(7) -0.0051(6) 0.0114(6) -0.0098(6)
N5 0.0734(12) 0.0565(10) 0.0489(9) -0.0196(7) 0.0295(8) -0.0279(8)
C1 0.0468(9) 0.0393(8) 0.0338(8) -0.0057(6) 0.0061(7) 0.0006(7)
C2 0.0449(9) 0.0407(8) 0.0357(8) -0.0054(7) 0.0040(7) 0.0011(7)
C3 0.0590(11) 0.0489(10) 0.0352(9) -0.0005(7) 0.0110(8) -0.0019(8)
C4 0.0571(12) 0.0741(14) 0.0551(12) -0.0003(10) 0.0254(10) 0.0030(10)
C5 0.0514(11) 0.0812(15) 0.0667(13) 0.0047(12) 0.0176(10) 0.0189(11)
C6 0.0567(11) 0.0585(11) 0.0495(10) 0.0062(9) 0.0098(9) 0.0155(9)
C7 0.0447(9) 0.0367(8) 0.0337(8) -0.0007(6) 0.0036(6) 0.0021(6)
C8 0.0438(9) 0.0412(9) 0.0429(9) 0.0020(7) 0.0031(7) -0.0047(7)
C9 0.0482(9) 0.0389(8) 0.0363(8) -0.0029(7) 0.0074(7) -0.0049(7)
C10 0.0804(17) 0.0743(16) 0.0897(19) 0.0161(14) -0.0134(14) 0.0052(13)
C11 0.0803(19) 0.118(3) 0.118(3) 0.018(2) -0.0202(19) -0.0163(18)

loop_
_atom_type_symbol
_atom_type_description
_atom_type_scat_dispersion_real
_atom_type_scat_dispersion_imag
_atom_type_scat_source
C C 0.0181 0.0091 'International Tables Vol C Tables 4.2.6.8 and 6.1.1.4'
H H 0.0000 0.0000 'International Tables Vol C Tables 4.2.6.8 and 6.1.1.4'
Cl Cl 0.3639 0.7018 'International Tables Vol C Tables 4.2.6.8 and 6.1.1.4'
N N 0.0311 0.0180 'International Tables Vol C Tables 4.2.6.8 and 6.1.1.4'
O O 0.0492 0.0322 'International Tables Vol C Tables 4.2.6.8 and 6.1.1.4'

loop_
_geom_angle_atom_site_label_1
_geom_angle_atom_site_label_2
_geom_angle_atom_site_label_3
_geom_angle
_geom_angle_site_symmetry_1
_geom_angle_site_symmetry_3
_geom_angle_publ_flag
C10 O1 H1O1 105(3) . . ?
C7 N1 N2 121.41(15) . . ?
C8 N2 N1 116.20(15) . . ?
C8 N3 H1N3 123.6(19) . . ?
C8 N3 H2N3 114.9(18) . . ?
H1N3 N3 H2N3 120(3) . . ?
C9 N4 C8 116.04(15) . . ?
C9 N5 H1N5 119.7(18) . . ?
C9 N5 H2N5 117.2(18) . . ?
H1N5 N5 H2N5 123(3) . . ?
C6 C1 C2 118.79(16) . . ?
C6 C1 C7 120.34(16) . . ?
C2 C1 C7 120.86(15) . . ?
C3 C2 C1 119.92(16) . . ?
C3 C2 Cl1 120.84(14) . . ?
C1 C2 Cl1 119.24(13) . . ?
C4 C3 C2 120.83(18) . . ?
C4 C3 Cl2 118.79(15) . . ?
C2 C3 Cl2 120.38(15) . . ?
C3 C4 C5 119.53(19) . . ?
C3 C4 H4 120.2 . . ?
C5 C4 H4 120.2 . . ?
C4 C5 C6 120.3(2) . . ?
C4 C5 H5 119.9 . . ?
C6 C5 H5 119.9 . . ?
C5 C6 C1 120.65(19) . . ?
C5 C6 H6 119.7 . . ?
C1 C6 H6 119.7 . . ?
N1 C7 C9 120.14(16) . . ?
N1 C7 C1 118.41(15) . . ?
C9 C7 C1 121.43(15) . . ?
N2 C8 N4 126.82(16) . . ?
N2 C8 N3 116.49(16) . . ?
N4 C8 N3 116.69(17) . . ?
N4 C9 N5 119.76(16) . . ?
N4 C9 C7 119.38(15) . . ?
N5 C9 C7 120.86(16) . . ?
O1 C10 C11 112.2(3) . . ?
O1 C10 H10A 109.2 . . ?
C11 C10 H10A 109.2 . . ?
O1 C10 H10B 109.2 . . ?
C11 C10 H10B 109.2 . . ?
H10A C10 H10B 107.9 . . ?
C10 C11 H11A 109.5 . . ?
C10 C11 H11B 109.5 . . ?
H11A C11 H11B 109.5 . . ?
C10 C11 H11C 109.5 . . ?
H11A C11 H11C 109.5 . . ?
H11B C11 H11C 109.5 . . ?

loop_
_geom_bond_atom_site_label_1
_geom_bond_atom_site_label_2
_geom_bond_distance
_geom_bond_site_symmetry_2
_geom_bond_publ_flag
Cl1 C2 1.7318(18) . ?
Cl2 C3 1.7345(19) . ?
O1 C10 1.416(3) . ?
O1 H1O1 0.820(10) . ?
N1 C7 1.303(2) . ?
N1 N2 1.351(2) . ?
N2 C8 1.331(2) . ?
N3 C8 1.351(2) . ?
N3 H1N3 0.857(10) . ?
N3 H2N3 0.851(10) . ?
N4 C9 1.324(2) . ?
N4 C8 1.346(2) . ?
N5 C9 1.324(2) . ?
N5 H1N5 0.857(10) . ?
N5 H2N5 0.859(10) . ?
C1 C6 1.390(3) . ?
C1 C2 1.393(2) . ?
C1 C7 1.482(2) . ?
C2 C3 1.385(3) . ?
C3 C4 1.376(3) . ?
C4 C5 1.379(3) . ?
C4 H4 0.9300 . ?
C5 C6 1.380(3) . ?
C5 H5 0.9300 . ?
C6 H6 0.9300 . ?
C7 C9 1.433(2) . ?
C10 C11 1.442(5) . ?
C10 H10A 0.9700 . ?
C10 H10B 0.9700 . ?
C11 H11A 0.9600 . ?
C11 H11B 0.9600 . ?
C11 H11C 0.9600 . ?

loop_
_geom_torsion_atom_site_label_1
_geom_torsion_atom_site_label_2
_geom_torsion_atom_site_label_3
_geom_torsion_atom_site_label_4
_geom_torsion
_geom_torsion_site_symmetry_1
_geom_torsion_site_symmetry_2
_geom_torsion_site_symmetry_3
_geom_torsion_site_symmetry_4
_geom_torsion_publ_flag
C7 N1 N2 C8 -0.6(3) . . . . ?
C6 C1 C2 C3 0.9(3) . . . . ?
C7 C1 C2 C3 179.62(16) . . . . ?
C6 C1 C2 Cl1 -178.15(14) . . . . ?
C7 C1 C2 Cl1 0.6(2) . . . . ?
C1 C2 C3 C4 -0.9(3) . . . . ?
Cl1 C2 C3 C4 178.08(16) . . . . ?
C1 C2 C3 Cl2 178.96(13) . . . . ?
Cl1 C2 C3 Cl2 -2.0(2) . . . . ?
C2 C3 C4 C5 0.2(3) . . . . ?
Cl2 C3 C4 C5 -179.65(19) . . . . ?
C3 C4 C5 C6 0.5(4) . . . . ?
C4 C5 C6 C1 -0.6(4) . . . . ?
C2 C1 C6 C5 -0.1(3) . . . . ?
C7 C1 C6 C5 -178.9(2) . . . . ?
N2 N1 C7 C9 1.1(3) . . . . ?
N2 N1 C7 C1 179.81(16) . . . . ?
C6 C1 C7 N1 -85.8(2) . . . . ?
C2 C1 C7 N1 95.5(2) . . . . ?
C6 C1 C7 C9 92.9(2) . . . . ?
C2 C1 C7 C9 -85.8(2) . . . . ?
N1 N2 C8 N4 -0.4(3) . . . . ?
N1 N2 C8 N3 178.98(17) . . . . ?
C9 N4 C8 N2 0.9(3) . . . . ?
C9 N4 C8 N3 -178.48(18) . . . . ?
C8 N4 C9 N5 179.81(19) . . . . ?
C8 N4 C9 C7 -0.4(2) . . . . ?
N1 C7 C9 N4 -0.5(3) . . . . ?
C1 C7 C9 N4 -179.23(16) . . . . ?
N1 C7 C9 N5 179.22(19) . . . . ?
C1 C7 C9 N5 0.5(3) . . . . ?
